data_7708157
loop_
_publ_author_name
'Davies, David L.'
'Singh, Kuldip'
'Tamosiunaite, Neringa'

_publ_section_title
;
 Steric Effects on Acetate-Assisted Cyclometallation of meta-substituted
 N-phenyl and N-benzyl imidazolium salts at [MCl2Cp*]2 (M = Ir, Rh).
;
_journal_name_full 'Dalton Transactions'
_journal_paper_doi 10.1039/D1DT02677A
_journal_year 2021
_chemical_formula_moiety 'C22 H29 Cl2 Ir N2 O'
_chemical_formula_sum 'C22 H29 Cl2 Ir N2 O'
_chemical_formula_weight 600.57
_space_group_crystal_system monoclinic
_space_group_IT_number 7
_space_group_name_Hall 'P -2yc'
_space_group_name_H-M_alt 'P 1 c 1'
_atom_sites_solution_hydrogens geom
_audit_creation_method SHELXL-2018/3
_audit_update_record
;
2021-05-24 deposited with the CCDC.	2021-08-31 downloaded from the CCDC.
;
_cell_angle_alpha 90
_cell_angle_beta 115.248(8)
_cell_angle_gamma 90
_cell_formula_units_Z 2
_cell_length_a 11.369(6)
_cell_length_b 8.613(5)
_cell_length_c 12.615(7)
_cell_measurement_reflns_used 928
_cell_measurement_temperature 150(2)
_cell_measurement_theta_max 28.005
_cell_measurement_theta_min 2.964
_cell_volume 1117.3(11)
_computing_cell_refinement 'Bruker SMART'
_computing_data_collection 'Bruker SMART'
_computing_data_reduction 'Bruker SHELXTL'
_computing_molecular_graphics 'Bruker SHELXTL'
_computing_publication_material 'Bruker SHELXTL'
_computing_structure_refinement 'SHELXL-2018/3 (Sheldrick, 2018)'
_computing_structure_solution 'Bruker SHELXTL'
_diffrn_ambient_temperature 150(2)
_diffrn_measured_fraction_theta_full 0.997
_diffrn_measured_fraction_theta_max 0.992
_diffrn_measurement_device_type 'Bruker Apex 2000 CCD area detector'
_diffrn_measurement_method 'phi and omega scans'
_diffrn_radiation_type MoK\a
_diffrn_radiation_wavelength 0.71073
_diffrn_reflns_av_R_equivalents 0.0576
_diffrn_reflns_av_unetI/netI 0.0611
_diffrn_reflns_Laue_measured_fraction_full 0.997
_diffrn_reflns_Laue_measured_fraction_max 0.992
_diffrn_reflns_limit_h_max 14
_diffrn_reflns_limit_h_min -14
_diffrn_reflns_limit_k_max 11
_diffrn_reflns_limit_k_min -10
_diffrn_reflns_limit_l_max 15
_diffrn_reflns_limit_l_min -15
_diffrn_reflns_number 8857
_diffrn_reflns_point_group_measured_fraction_full 0.968
_diffrn_reflns_point_group_measured_fraction_max 0.949
_diffrn_reflns_theta_full 25.242
_diffrn_reflns_theta_max 27.000
_diffrn_reflns_theta_min 1.981
_exptl_absorpt_coefficient_mu 6.229
_exptl_absorpt_correction_T_max 0.843
_exptl_absorpt_correction_T_min 0.436
_exptl_absorpt_correction_type empirical
_exptl_absorpt_process_details
;
absoprtion correction based on 7497 reflections(SADABS);Rint 0.1553 before
correction and 0.0683 after.
;
_exptl_crystal_colour orange
_exptl_crystal_density_diffrn 1.785
_exptl_crystal_description plate
_exptl_crystal_F_000 588
_exptl_crystal_size_max 0.47
_exptl_crystal_size_mid 0.17
_exptl_crystal_size_min 0.05
_refine_diff_density_max 2.707
_refine_diff_density_min -1.876
_refine_diff_density_rms 0.181
_refine_ls_abs_structure_details
; 
 Refined as an inversion twin. 
;
_refine_ls_abs_structure_Flack 0.035(16)
_refine_ls_extinction_method none
_refine_ls_goodness_of_fit_ref 1.028
_refine_ls_hydrogen_treatment constr
_refine_ls_matrix_type full
_refine_ls_number_parameters 261
_refine_ls_number_reflns 4624
_refine_ls_number_restraints 2
_refine_ls_restrained_S_all 1.027
_refine_ls_R_factor_all 0.0407
_refine_ls_R_factor_gt 0.0384
_refine_ls_shift/su_max 0.000
_refine_ls_shift/su_mean 0.000
_refine_ls_structure_factor_coef Fsqd
_refine_ls_weighting_details 'w=1/[\s^2^(Fo^2^)+(0.0518P)^2^] where P=(Fo^2^+2Fc^2^)/3'
_refine_ls_weighting_scheme calc
_refine_ls_wR_factor_gt 0.0872
_refine_ls_wR_factor_ref 0.0881
_reflns_Friedel_coverage 0.908
_reflns_Friedel_fraction_full 0.939
_reflns_Friedel_fraction_max 0.905
_reflns_number_gt 4390
_reflns_number_total 4624
_reflns_threshold_expression 'I > 2\s(I)'
_cod_data_source_file d1dt02677a2.cif
_cod_data_source_block 18022
_cod_original_cell_volume 1117.2(11)
_cod_original_sg_symbol_H-M 'P c'
_cod_database_code 7708157
_shelx_shelxl_version_number 2018/3
_shelx_space_group_comment
; 
The symmetry employed for this shelxl refinement is uniquely defined 
by the following loop, which should always be used as a source of 
symmetry information in preference to the above space-group names. 
They are only intended as comments. 
;

loop_
_space_group_symop_operation_xyz
'x, y, z'
'x, -y, z+1/2'

loop_
_atom_site_label
_atom_site_type_symbol
_atom_site_fract_x
_atom_site_fract_y
_atom_site_fract_z
_atom_site_U_iso_or_equiv
_atom_site_adp_type
_atom_site_occupancy
_atom_site_site_symmetry_order
_atom_site_calc_flag
_atom_site_refinement_flags_posn
_atom_site_refinement_flags_adp
_atom_site_refinement_flags_occupancy
_atom_site_disorder_assembly
_atom_site_disorder_group
Ir1 Ir 1.00036(3) 0.20903(3) 0.25028(3) 0.01550(12) Uani 1 1 d . . . . .
Cl1 Cl 0.9055(3) -0.0277(3) 0.1459(2) 0.0233(6) Uani 1 1 d . . . . .
Cl2 Cl 0.9266(3) 0.3256(4) 0.0591(3) 0.0289(7) Uani 1 1 d . . . . .
O1 O 0.4622(9) -0.3524(12) 0.3555(9) 0.038(2) Uani 1 1 d . . . . .
N1 N 0.7592(11) 0.1813(14) 0.2983(10) 0.029(2) Uani 1 1 d . . . . .
N2 N 0.7789(12) 0.4148(14) 0.2499(11) 0.038(3) Uani 1 1 d . . . . .
C1 C 0.8325(14) 0.2699(16) 0.2624(14) 0.024(3) Uani 1 1 d . . . . .
C2 C 0.6780(17) 0.413(2) 0.2815(17) 0.057(5) Uani 1 1 d . . . . .
H2 H 0.626894 0.499319 0.282581 0.068 Uiso 1 1 calc R U . . .
C3 C 0.6643(17) 0.270(2) 0.3101(18) 0.050(4) Uani 1 1 d . . . . .
H3 H 0.600707 0.234437 0.334498 0.060 Uiso 1 1 calc R U . . .
C4 C 0.7815(12) 0.0184(16) 0.3333(11) 0.028(3) Uani 1 1 d . . . . .
H4A H 0.814704 0.010989 0.419582 0.034 Uiso 1 1 calc R U . . .
H4B H 0.848605 -0.024693 0.311154 0.034 Uiso 1 1 calc R U . . .
C5 C 0.6586(12) -0.0767(15) 0.2763(11) 0.025(3) Uani 1 1 d . . . . .
C6 C 0.5871(13) -0.0822(18) 0.1545(11) 0.034(3) Uani 1 1 d . . . . .
H6 H 0.614579 -0.021646 0.106187 0.041 Uiso 1 1 calc R U . . .
C7 C 0.4795(14) -0.1724(18) 0.1039(12) 0.038(3) Uani 1 1 d . . . . .
H7 H 0.432565 -0.175498 0.021062 0.045 Uiso 1 1 calc R U . . .
C8 C 0.4381(16) -0.261(2) 0.1748(16) 0.035(4) Uani 1 1 d . . . . .
H8 H 0.362366 -0.323344 0.140260 0.042 Uiso 1 1 calc R U . . .
C9 C 0.5082(15) -0.256(2) 0.2958(14) 0.028(3) Uani 1 1 d . . . . .
C10 C 0.6160(12) -0.1651(14) 0.3459(11) 0.022(2) Uani 1 1 d . . . . .
H10 H 0.662428 -0.161638 0.428790 0.027 Uiso 1 1 calc R U . . .
C11 C 0.8254(16) 0.5591(16) 0.2203(16) 0.048(4) Uani 1 1 d . . . . .
H11A H 0.853685 0.630223 0.287206 0.072 Uiso 1 1 calc R U . . .
H11B H 0.755036 0.607200 0.152436 0.072 Uiso 1 1 calc R U . . .
H11C H 0.898778 0.536579 0.201319 0.072 Uiso 1 1 calc R U . . .
C12 C 1.1123(12) 0.2558(15) 0.4333(11) 0.018(2) Uani 1 1 d . . . . .
C13 C 1.1525(11) 0.3605(13) 0.3639(9) 0.017(2) Uani 1 1 d . . . . .
C14 C 1.2091(13) 0.2663(15) 0.3021(13) 0.020(2) Uani 1 1 d . . . . .
C15 C 1.2009(12) 0.1098(14) 0.3282(10) 0.023(2) Uani 1 1 d . . . . .
C16 C 1.1374(12) 0.0985(12) 0.4082(9) 0.020(2) Uani 1 1 d . . . . .
C17 C 1.0615(14) 0.3025(14) 0.5177(13) 0.028(3) Uani 1 1 d . . . . .
H17A H 1.002843 0.221913 0.521979 0.041 Uiso 1 1 calc R U . . .
H17B H 1.013791 0.400490 0.492289 0.041 Uiso 1 1 calc R U . . .
H17C H 1.133922 0.316388 0.595102 0.041 Uiso 1 1 calc R U . . .
C18 C 1.1593(13) 0.5345(13) 0.3718(12) 0.029(3) Uani 1 1 d . . . . .
H18A H 1.248987 0.566566 0.420976 0.043 Uiso 1 1 calc R U . . .
H18B H 1.102193 0.572035 0.406528 0.043 Uiso 1 1 calc R U . . .
H18C H 1.131261 0.578584 0.293157 0.043 Uiso 1 1 calc R U . . .
C19 C 1.2675(14) 0.3297(16) 0.2248(12) 0.028(3) Uani 1 1 d . . . . .
H19A H 1.300807 0.243893 0.194300 0.043 Uiso 1 1 calc R U . . .
H19B H 1.339072 0.400142 0.270168 0.043 Uiso 1 1 calc R U . . .
H19C H 1.201027 0.386407 0.159278 0.043 Uiso 1 1 calc R U . . .
C20 C 1.2483(13) -0.0306(15) 0.2889(11) 0.029(3) Uani 1 1 d . . . . .
H20A H 1.174485 -0.098278 0.243885 0.043 Uiso 1 1 calc R U . . .
H20B H 1.310341 -0.086811 0.357498 0.043 Uiso 1 1 calc R U . . .
H20C H 1.291222 0.001228 0.239527 0.043 Uiso 1 1 calc R U . . .
C21 C 1.1225(13) -0.0465(14) 0.4641(11) 0.028(3) Uani 1 1 d . . . . .
H21A H 1.208480 -0.085690 0.517240 0.042 Uiso 1 1 calc R U . . .
H21B H 1.077628 -0.124312 0.403527 0.042 Uiso 1 1 calc R U . . .
H21C H 1.071436 -0.025560 0.508486 0.042 Uiso 1 1 calc R U . . .
C22 C 0.5391(15) -0.360(2) 0.4798(14) 0.045(4) Uani 1 1 d . . . . .
H22A H 0.629583 -0.383255 0.495993 0.067 Uiso 1 1 calc R U . . .
H22B H 0.505214 -0.442139 0.512993 0.067 Uiso 1 1 calc R U . . .
H22C H 0.535007 -0.260257 0.515302 0.067 Uiso 1 1 calc R U . . .

loop_
_atom_site_aniso_label
_atom_site_aniso_U_11
_atom_site_aniso_U_22
_atom_site_aniso_U_33
_atom_site_aniso_U_23
_atom_site_aniso_U_13
_atom_site_aniso_U_12
Ir1 0.01770(19) 0.01085(16) 0.01423(17) 0.0003(3) 0.00325(12) 0.0001(3)
Cl1 0.0304(15) 0.0173(13) 0.0209(13) -0.0060(11) 0.0098(11) -0.0055(12)
Cl2 0.0313(18) 0.0248(14) 0.0220(16) 0.0090(13) 0.0032(13) -0.0034(14)
O1 0.029(5) 0.030(5) 0.050(6) -0.001(5) 0.010(5) -0.008(4)
N1 0.018(5) 0.036(6) 0.033(6) -0.008(5) 0.010(5) 0.001(5)
N2 0.031(7) 0.026(6) 0.042(7) -0.007(5) 0.002(5) 0.010(5)
C1 0.018(6) 0.025(7) 0.025(7) -0.005(6) 0.004(6) 0.004(5)
C2 0.042(10) 0.054(11) 0.070(12) -0.021(9) 0.020(9) 0.021(9)
C3 0.035(9) 0.054(11) 0.063(11) -0.024(9) 0.023(9) 0.001(8)
C4 0.020(6) 0.040(7) 0.019(6) 0.007(5) 0.004(5) -0.002(6)
C5 0.019(6) 0.033(7) 0.021(6) -0.004(5) 0.005(5) 0.000(5)
C6 0.027(7) 0.049(8) 0.023(6) 0.003(6) 0.007(5) 0.002(6)
C7 0.024(7) 0.044(8) 0.026(7) -0.005(6) -0.008(5) 0.009(6)
C8 0.015(8) 0.030(8) 0.044(9) -0.011(7) -0.003(7) 0.002(8)
C9 0.015(7) 0.025(6) 0.039(9) -0.004(6) 0.008(7) 0.004(7)
C10 0.012(6) 0.023(6) 0.030(6) 0.001(5) 0.007(5) 0.004(5)
C11 0.042(9) 0.015(6) 0.065(10) -0.003(7) 0.002(8) 0.011(6)
C12 0.016(6) 0.014(5) 0.018(6) -0.004(5) 0.002(5) -0.005(5)
C13 0.020(5) 0.015(5) 0.014(5) 0.005(4) 0.005(4) 0.006(5)
C14 0.014(6) 0.019(6) 0.025(7) -0.004(5) 0.007(5) -0.003(5)
C15 0.025(6) 0.020(6) 0.019(5) 0.004(5) 0.003(5) 0.005(5)
C16 0.028(6) 0.008(5) 0.015(5) 0.001(4) 0.002(5) -0.002(4)
C17 0.028(7) 0.020(6) 0.030(7) 0.002(5) 0.008(6) 0.005(5)
C18 0.033(7) 0.012(5) 0.037(7) 0.004(5) 0.010(6) -0.003(5)
C19 0.034(8) 0.027(6) 0.024(6) -0.002(5) 0.011(6) -0.005(6)
C20 0.030(7) 0.028(6) 0.022(6) -0.002(5) 0.006(5) 0.009(6)
C21 0.036(7) 0.017(5) 0.025(6) 0.013(5) 0.007(5) 0.007(5)
C22 0.041(9) 0.047(9) 0.049(9) -0.003(8) 0.021(7) -0.017(8)

loop_
_atom_type_symbol
_atom_type_description
_atom_type_scat_dispersion_real
_atom_type_scat_dispersion_imag
_atom_type_scat_source
C C 0.0033 0.0016 'International Tables Vol C Tables 4.2.6.8 and 6.1.1.4'
H H 0.0000 0.0000 'International Tables Vol C Tables 4.2.6.8 and 6.1.1.4'
N N 0.0061 0.0033 'International Tables Vol C Tables 4.2.6.8 and 6.1.1.4'
Cl Cl 0.1484 0.1585 'International Tables Vol C Tables 4.2.6.8 and 6.1.1.4'
Ir Ir -1.4442 7.9887 'International Tables Vol C Tables 4.2.6.8 and 6.1.1.4'
O O 0.0106 0.0060 'International Tables Vol C Tables 4.2.6.8 and 6.1.1.4'

loop_
_geom_angle_atom_site_label_1
_geom_angle_atom_site_label_2
_geom_angle_atom_site_label_3
_geom_angle
_geom_angle_site_symmetry_1
_geom_angle_site_symmetry_3
_geom_angle_publ_flag
C1 Ir1 C12 90.9(6) . . ?
C1 Ir1 C13 107.8(5) . . ?
C12 Ir1 C13 39.7(4) . . ?
C1 Ir1 C16 111.9(6) . . ?
C12 Ir1 C16 39.3(5) . . ?
C13 Ir1 C16 66.1(4) . . ?
C1 Ir1 C14 146.2(4) . . ?
C12 Ir1 C14 64.9(5) . . ?
C13 Ir1 C14 38.6(4) . . ?
C16 Ir1 C14 64.4(5) . . ?
C1 Ir1 C15 151.0(6) . . ?
C12 Ir1 C15 64.7(5) . . ?
C13 Ir1 C15 63.8(4) . . ?
C16 Ir1 C15 39.2(4) . . ?
C14 Ir1 C15 36.6(5) . . ?
C1 Ir1 Cl2 91.7(5) . . ?
C12 Ir1 Cl2 142.4(4) . . ?
C13 Ir1 Cl2 104.6(3) . . ?
C16 Ir1 Cl2 156.1(3) . . ?
C14 Ir1 Cl2 94.2(4) . . ?
C15 Ir1 Cl2 117.0(3) . . ?
C1 Ir1 Cl1 92.5(4) . . ?
C12 Ir1 Cl1 131.8(3) . . ?
C13 Ir1 Cl1 156.8(3) . . ?
C16 Ir1 Cl1 96.3(3) . . ?
C14 Ir1 Cl1 121.2(3) . . ?
C15 Ir1 Cl1 93.0(3) . . ?
Cl2 Ir1 Cl1 85.54(12) . . ?
C9 O1 C22 115.6(11) . . ?
C1 N1 C3 110.3(14) . . ?
C1 N1 C4 126.5(11) . . ?
C3 N1 C4 122.9(13) . . ?
C2 N2 C1 110.0(14) . . ?
C2 N2 C11 121.9(13) . . ?
C1 N2 C11 127.8(13) . . ?
N1 C1 N2 104.3(12) . . ?
N1 C1 Ir1 127.7(10) . . ?
N2 C1 Ir1 127.5(11) . . ?
C3 C2 N2 107.9(14) . . ?
C3 C2 H2 126.0 . . ?
N2 C2 H2 126.0 . . ?
C2 C3 N1 107.4(16) . . ?
C2 C3 H3 126.3 . . ?
N1 C3 H3 126.3 . . ?
N1 C4 C5 111.8(10) . . ?
N1 C4 H4A 109.3 . . ?
C5 C4 H4A 109.3 . . ?
N1 C4 H4B 109.3 . . ?
C5 C4 H4B 109.3 . . ?
H4A C4 H4B 107.9 . . ?
C10 C5 C6 118.5(12) . . ?
C10 C5 C4 119.7(11) . . ?
C6 C5 C4 121.8(11) . . ?
C7 C6 C5 121.3(13) . . ?
C7 C6 H6 119.3 . . ?
C5 C6 H6 119.3 . . ?
C6 C7 C8 119.5(13) . . ?
C6 C7 H7 120.2 . . ?
C8 C7 H7 120.2 . . ?
C9 C8 C7 119.7(16) . . ?
C9 C8 H8 120.1 . . ?
C7 C8 H8 120.1 . . ?
C10 C9 O1 125.1(14) . . ?
C10 C9 C8 120.4(15) . . ?
O1 C9 C8 114.5(16) . . ?
C9 C10 C5 120.5(13) . . ?
C9 C10 H10 119.8 . . ?
C5 C10 H10 119.8 . . ?
N2 C11 H11A 109.5 . . ?
N2 C11 H11B 109.5 . . ?
H11A C11 H11B 109.5 . . ?
N2 C11 H11C 109.5 . . ?
H11A C11 H11C 109.5 . . ?
H11B C11 H11C 109.5 . . ?
C16 C12 C13 107.8(11) . . ?
C16 C12 C17 126.2(11) . . ?
C13 C12 C17 125.9(12) . . ?
C16 C12 Ir1 70.8(6) . . ?
C13 C12 Ir1 70.4(7) . . ?
C17 C12 Ir1 126.6(9) . . ?
C14 C13 C12 107.5(10) . . ?
C14 C13 C18 124.9(11) . . ?
C12 C13 C18 126.7(11) . . ?
C14 C13 Ir1 73.6(7) . . ?
C12 C13 Ir1 69.9(7) . . ?
C18 C13 Ir1 130.8(8) . . ?
C15 C14 C13 108.8(11) . . ?
C15 C14 C19 126.6(12) . . ?
C13 C14 C19 124.6(11) . . ?
C15 C14 Ir1 71.7(7) . . ?
C13 C14 Ir1 67.7(7) . . ?
C19 C14 Ir1 127.0(10) . . ?
C14 C15 C16 109.1(10) . . ?
C14 C15 C20 129.2(11) . . ?
C16 C15 C20 121.7(10) . . ?
C14 C15 Ir1 71.7(7) . . ?
C16 C15 Ir1 67.7(6) . . ?
C20 C15 Ir1 127.6(9) . . ?
C12 C16 C15 106.7(9) . . ?
C12 C16 C21 127.8(11) . . ?
C15 C16 C21 124.9(10) . . ?
C12 C16 Ir1 69.9(6) . . ?
C15 C16 Ir1 73.1(6) . . ?
C21 C16 Ir1 128.9(9) . . ?
C12 C17 H17A 109.5 . . ?
C12 C17 H17B 109.5 . . ?
H17A C17 H17B 109.5 . . ?
C12 C17 H17C 109.5 . . ?
H17A C17 H17C 109.5 . . ?
H17B C17 H17C 109.5 . . ?
C13 C18 H18A 109.5 . . ?
C13 C18 H18B 109.5 . . ?
H18A C18 H18B 109.5 . . ?
C13 C18 H18C 109.5 . . ?
H18A C18 H18C 109.5 . . ?
H18B C18 H18C 109.5 . . ?
C14 C19 H19A 109.5 . . ?
C14 C19 H19B 109.5 . . ?
H19A C19 H19B 109.5 . . ?
C14 C19 H19C 109.5 . . ?
H19A C19 H19C 109.5 . . ?
H19B C19 H19C 109.5 . . ?
C15 C20 H20A 109.5 . . ?
C15 C20 H20B 109.5 . . ?
H20A C20 H20B 109.5 . . ?
C15 C20 H20C 109.5 . . ?
H20A C20 H20C 109.5 . . ?
H20B C20 H20C 109.5 . . ?
C16 C21 H21A 109.5 . . ?
C16 C21 H21B 109.5 . . ?
H21A C21 H21B 109.5 . . ?
C16 C21 H21C 109.5 . . ?
H21A C21 H21C 109.5 . . ?
H21B C21 H21C 109.5 . . ?
O1 C22 H22A 109.5 . . ?
O1 C22 H22B 109.5 . . ?
H22A C22 H22B 109.5 . . ?
O1 C22 H22C 109.5 . . ?
H22A C22 H22C 109.5 . . ?
H22B C22 H22C 109.5 . . ?

loop_
_geom_bond_atom_site_label_1
_geom_bond_atom_site_label_2
_geom_bond_distance
_geom_bond_site_symmetry_2
_geom_bond_publ_flag
Ir1 C1 2.047(13) . ?
Ir1 C12 2.146(12) . ?
Ir1 C13 2.152(12) . ?
Ir1 C16 2.158(11) . ?
Ir1 C14 2.231(12) . ?
Ir1 C15 2.232(12) . ?
Ir1 Cl2 2.409(4) . ?
Ir1 Cl1 2.417(3) . ?
O1 C9 1.36(2) . ?
O1 C22 1.435(18) . ?
N1 C1 1.343(19) . ?
N1 C3 1.382(19) . ?
N1 C4 1.460(18) . ?
N2 C2 1.37(2) . ?
N2 C1 1.368(17) . ?
N2 C11 1.46(2) . ?
C2 C3 1.31(3) . ?
C2 H2 0.9500 . ?
C3 H3 0.9500 . ?
C4 C5 1.511(17) . ?
C4 H4A 0.9900 . ?
C4 H4B 0.9900 . ?
C5 C10 1.395(18) . ?
C5 C6 1.400(17) . ?
C6 C7 1.36(2) . ?
C6 H6 0.9500 . ?
C7 C8 1.40(3) . ?
C7 H7 0.9500 . ?
C8 C9 1.39(2) . ?
C8 H8 0.9500 . ?
C9 C10 1.36(2) . ?
C10 H10 0.9500 . ?
C11 H11A 0.9800 . ?
C11 H11B 0.9800 . ?
C11 H11C 0.9800 . ?
C12 C16 1.447(17) . ?
C12 C13 1.460(16) . ?
C12 C17 1.468(19) . ?
C13 C14 1.452(16) . ?
C13 C18 1.502(15) . ?
C14 C15 1.400(18) . ?
C14 C19 1.498(19) . ?
C15 C16 1.474(17) . ?
C15 C20 1.492(16) . ?
C16 C21 1.478(15) . ?
C17 H17A 0.9800 . ?
C17 H17B 0.9800 . ?
C17 H17C 0.9800 . ?
C18 H18A 0.9800 . ?
C18 H18B 0.9800 . ?
C18 H18C 0.9800 . ?
C19 H19A 0.9800 . ?
C19 H19B 0.9800 . ?
C19 H19C 0.9800 . ?
C20 H20A 0.9800 . ?
C20 H20B 0.9800 . ?
C20 H20C 0.9800 . ?
C21 H21A 0.9800 . ?
C21 H21B 0.9800 . ?
C21 H21C 0.9800 . ?
C22 H22A 0.9800 . ?
C22 H22B 0.9800 . ?
C22 H22C 0.9800 . ?

loop_
_geom_hbond_atom_site_label_D
_geom_hbond_atom_site_label_H
_geom_hbond_atom_site_label_A
_geom_hbond_distance_DH
_geom_hbond_distance_HA
_geom_hbond_distance_DA
_geom_hbond_angle_DHA
_geom_hbond_site_symmetry_A
_geom_hbond_publ_flag
C11 H11C Cl2 0.98 2.67 3.391(17) 131.0 . yes
C4 H4B Cl1 0.99 2.43 3.253(13) 139.9 . yes
C4 H4A Cl1 0.99 2.59 3.578(13) 173.1 2 yes

loop_
_geom_torsion_atom_site_label_1
_geom_torsion_atom_site_label_2
_geom_torsion_atom_site_label_3
_geom_torsion_atom_site_label_4
_geom_torsion
_geom_torsion_site_symmetry_1
_geom_torsion_site_symmetry_2
_geom_torsion_site_symmetry_3
_geom_torsion_site_symmetry_4
_geom_torsion_publ_flag
C3 N1 C1 N2 -1.2(17) . . . . ?
C4 N1 C1 N2 -174.9(12) . . . . ?
C3 N1 C1 Ir1 171.4(12) . . . . ?
C4 N1 C1 Ir1 -2(2) . . . . ?
C2 N2 C1 N1 1.9(17) . . . . ?
C11 N2 C1 N1 175.4(14) . . . . ?
C2 N2 C1 Ir1 -170.8(12) . . . . ?
C11 N2 C1 Ir1 3(2) . . . . ?
C1 N2 C2 C3 -2(2) . . . . ?
C11 N2 C2 C3 -175.9(16) . . . . ?
N2 C2 C3 N1 1(2) . . . . ?
C1 N1 C3 C2 0(2) . . . . ?
C4 N1 C3 C2 174.1(14) . . . . ?
C1 N1 C4 C5 -132.8(14) . . . . ?
C3 N1 C4 C5 54.2(18) . . . . ?
N1 C4 C5 C10 -125.5(12) . . . . ?
N1 C4 C5 C6 56.2(16) . . . . ?
C10 C5 C6 C7 -1(2) . . . . ?
C4 C5 C6 C7 177.6(13) . . . . ?
C5 C6 C7 C8 1(2) . . . . ?
C6 C7 C8 C9 -1(3) . . . . ?
C22 O1 C9 C10 -3(2) . . . . ?
C22 O1 C9 C8 174.9(16) . . . . ?
C7 C8 C9 C10 1(3) . . . . ?
C7 C8 C9 O1 -177.1(13) . . . . ?
O1 C9 C10 C5 176.7(13) . . . . ?
C8 C9 C10 C5 -1(2) . . . . ?
C6 C5 C10 C9 0.9(19) . . . . ?
C4 C5 C10 C9 -177.4(12) . . . . ?
C16 C12 C13 C14 -3.3(13) . . . . ?
C17 C12 C13 C14 173.9(12) . . . . ?
Ir1 C12 C13 C14 -64.5(9) . . . . ?
C16 C12 C13 C18 -172.3(11) . . . . ?
C17 C12 C13 C18 5(2) . . . . ?
Ir1 C12 C13 C18 126.5(12) . . . . ?
C16 C12 C13 Ir1 61.2(8) . . . . ?
C17 C12 C13 Ir1 -121.5(13) . . . . ?
C12 C13 C14 C15 1.9(14) . . . . ?
C18 C13 C14 C15 171.1(11) . . . . ?
Ir1 C13 C14 C15 -60.2(9) . . . . ?
C12 C13 C14 C19 -177.4(12) . . . . ?
C18 C13 C14 C19 -8(2) . . . . ?
Ir1 C13 C14 C19 120.5(14) . . . . ?
C12 C13 C14 Ir1 62.1(8) . . . . ?
C18 C13 C14 Ir1 -128.7(12) . . . . ?
C13 C14 C15 C16 0.3(14) . . . . ?
C19 C14 C15 C16 179.5(13) . . . . ?
Ir1 C14 C15 C16 -57.5(8) . . . . ?
C13 C14 C15 C20 -178.2(12) . . . . ?
C19 C14 C15 C20 1(2) . . . . ?
Ir1 C14 C15 C20 124.0(13) . . . . ?
C13 C14 C15 Ir1 57.8(9) . . . . ?
C19 C14 C15 Ir1 -123.0(15) . . . . ?
C13 C12 C16 C15 3.4(13) . . . . ?
C17 C12 C16 C15 -173.8(12) . . . . ?
Ir1 C12 C16 C15 64.4(8) . . . . ?
C13 C12 C16 C21 174.8(12) . . . . ?
C17 C12 C16 C21 -2(2) . . . . ?
Ir1 C12 C16 C21 -124.3(13) . . . . ?
C13 C12 C16 Ir1 -61.0(8) . . . . ?
C17 C12 C16 Ir1 121.8(13) . . . . ?
C14 C15 C16 C12 -2.3(14) . . . . ?
C20 C15 C16 C12 176.3(11) . . . . ?
Ir1 C15 C16 C12 -62.2(8) . . . . ?
C14 C15 C16 C21 -174.0(12) . . . . ?
C20 C15 C16 C21 4.7(18) . . . . ?
Ir1 C15 C16 C21 126.1(12) . . . . ?
C14 C15 C16 Ir1 59.9(9) . . . . ?
C20 C15 C16 Ir1 -121.4(11) . . . . ?
